data_7112940
loop_
_publ_author_name
'Yang, Jin'
'Li, Bo'
'Ma, Jian-Fang'
'Liu, Ying-Ying'
'Zhang, Jing-Ping'

_publ_section_title
;
 An unusual ten-connected self-penetrating metal-organic framework based
 on tetranuclear cobalt clusters.
;
_journal_issue 44
_journal_name_full 'Chemical communications (Cambridge, England)'
_journal_page_first 8383
_journal_page_last 8385
_journal_paper_doi 10.1039/c0cc02320e
_journal_volume 46
_journal_year 2010
_chemical_formula_moiety 'C76 H57.50 Ca0.20 Co4 N8 O19'
_chemical_formula_sum 'C76 H57.5 Ca0.2 Co4 N8 O19'
_chemical_formula_weight 1630.54
_chemical_name_systematic
;
?
;
_space_group_IT_number 14
_symmetry_cell_setting monoclinic
_symmetry_space_group_name_Hall '-P 2yn'
_symmetry_space_group_name_H-M 'P 1 21/n 1'
_atom_sites_solution_hydrogens geom
_atom_sites_solution_primary direct
_atom_sites_solution_secondary difmap
_audit_creation_method SHELXL-97
_cell_angle_alpha 90
_cell_angle_beta 117.953(5)
_cell_angle_gamma 90
_cell_formula_units_Z 2
_cell_length_a 15.414(5)
_cell_length_b 15.591(5)
_cell_length_c 16.260(5)
_cell_measurement_reflns_used 6161
_cell_measurement_temperature 293(2)
_cell_measurement_theta_max 67.12
_cell_measurement_theta_min 3.26
_cell_volume 3451.7(19)
_computing_cell_refinement CrysAlis
_computing_data_collection 'CrysAlis (Oxford Diffraction, 2006)'
_computing_data_reduction CrysAlis
_computing_structure_refinement 'SHELXL-97 (Sheldrick, 1997)'
_computing_structure_solution 'SHELXS-97 (Sheldrick, 1997)'
_diffrn_ambient_temperature 293(2)
_diffrn_detector_area_resol_mean 10.0
_diffrn_measured_fraction_theta_full 0.997
_diffrn_measured_fraction_theta_max 0.997
_diffrn_measurement_device_type 'Oxford Diffraction Gemini R Ultra'
_diffrn_measurement_method '\w scan'
_diffrn_radiation_monochromator graphite
_diffrn_radiation_source 'fine-focus sealed tube'
_diffrn_radiation_type CuK\a
_diffrn_radiation_wavelength 1.54184
_diffrn_reflns_av_R_equivalents 0.0774
_diffrn_reflns_av_sigmaI/netI 0.0704
_diffrn_reflns_limit_h_max 17
_diffrn_reflns_limit_h_min -18
_diffrn_reflns_limit_k_max 17
_diffrn_reflns_limit_k_min -18
_diffrn_reflns_limit_l_max 19
_diffrn_reflns_limit_l_min -16
_diffrn_reflns_number 25910
_diffrn_reflns_theta_full 67.12
_diffrn_reflns_theta_max 67.12
_diffrn_reflns_theta_min 3.26
_exptl_absorpt_coefficient_mu 8.221
_exptl_absorpt_correction_T_max 0.81
_exptl_absorpt_correction_T_min 0.58
_exptl_absorpt_correction_type multi-scan
_exptl_absorpt_process_details 'CrysAlis (Oxford Diffraction, 2006)'
_exptl_crystal_colour pink
_exptl_crystal_density_diffrn 1.569
_exptl_crystal_density_method 'not measured'
_exptl_crystal_description block
_exptl_crystal_F_000 1667
_exptl_crystal_size_max 0.21
_exptl_crystal_size_mid 0.15
_exptl_crystal_size_min 0.14
_refine_diff_density_max 1.084
_refine_diff_density_min -0.828
_refine_diff_density_rms 0.092
_refine_ls_extinction_method none
_refine_ls_goodness_of_fit_ref 0.971
_refine_ls_hydrogen_treatment constr
_refine_ls_matrix_type full
_refine_ls_number_parameters 493
_refine_ls_number_reflns 6161
_refine_ls_number_restraints 0
_refine_ls_restrained_S_all 0.971
_refine_ls_R_factor_all 0.0863
_refine_ls_R_factor_gt 0.0567
_refine_ls_shift/su_max 0.000
_refine_ls_shift/su_mean 0.000
_refine_ls_structure_factor_coef Fsqd
_refine_ls_weighting_details 'calc w=1/[\s^2^(Fo^2^)+(0.1025P)^2^+0.0000P] where P=(Fo^2^+2Fc^2^)/3'
_refine_ls_weighting_scheme calc
_refine_ls_wR_factor_gt 0.1498
_refine_ls_wR_factor_ref 0.1641
_reflns_number_gt 4168
_reflns_number_total 6161
_reflns_threshold_expression >2\s(I)
_cod_data_source_file c0cc02320e.txt
_cod_data_source_block 1
_cod_depositor_comments
;
The following automatic conversions were performed:

'_symmetry_cell_setting' value 'Monoclinic' changed to 'monoclinic'
according to
/usr/data/users/saulius/automatic-downloads/retrospective/RSC/lib/dictionaries/cif_core.dic
dictionary named 'cif_core.dic' version 2.4.2 from 2011-04-26.

Automatic conversion script
Id: cif_fix_values 2281 2013-09-26 08:29:07Z andrius 
;
_cod_original_sg_symbol_Hall '-p 2yn'
_cod_original_sg_symbol_H-M 'P 21/n'
_cod_original_formula_sum 'C76 H57.50 Ca0.20 Co4 N8 O19'
_cod_database_code 7112940

loop_
_symmetry_equiv_pos_as_xyz
'x, y, z'
'-x+1/2, y+1/2, -z+1/2'
'-x, -y, -z'
'x-1/2, -y-1/2, z-1/2'

loop_
_atom_site_label
_atom_site_type_symbol
_atom_site_fract_x
_atom_site_fract_y
_atom_site_fract_z
_atom_site_U_iso_or_equiv
_atom_site_adp_type
_atom_site_occupancy
_atom_site_symmetry_multiplicity
_atom_site_calc_flag
_atom_site_refinement_flags
C1 C 0.9407(4) 0.0963(4) 0.5717(5) 0.0587(19) Uani 1 1 d .
H1 H 0.9229 0.1533 0.5563 0.070 Uiso 1 1 calc R
C2 C 1.0336(4) 0.0657(5) 0.6144(5) 0.067(2) Uani 1 1 d .
H2 H 1.0906 0.0977 0.6323 0.080 Uiso 1 1 calc R
C3 C 0.9335(4) -0.0377(4) 0.5884(4) 0.0384(12) Uani 1 1 d .
H3 H 0.9093 -0.0929 0.5858 0.046 Uiso 1 1 calc R
C4 C 1.1099(4) -0.0777(4) 0.6750(4) 0.0514(16) Uani 1 1 d .
H4A H 1.1667 -0.0577 0.6697 0.062 Uiso 1 1 calc R
H4B H 1.0922 -0.1340 0.6466 0.062 Uiso 1 1 calc R
C5 C 1.1352(4) -0.0838(4) 0.7764(4) 0.0405(13) Uani 1 1 d .
C6 C 1.0891(4) -0.1437(4) 0.8056(5) 0.0535(16) Uani 1 1 d .
H6 H 1.0440 -0.1818 0.7629 0.064 Uiso 1 1 calc R
C7 C 1.1099(5) -0.1469(4) 0.8971(5) 0.0586(17) Uani 1 1 d .
H7 H 1.0780 -0.1869 0.9158 0.070 Uiso 1 1 calc R
C8 C 1.1774(5) -0.0920(4) 0.9620(4) 0.0541(16) Uani 1 1 d .
H8 H 1.1910 -0.0953 1.0241 0.065 Uiso 1 1 calc R
C9 C 1.2244(4) -0.0324(4) 0.9345(4) 0.0494(15) Uani 1 1 d .
C10 C 1.2028(4) -0.0298(4) 0.8411(4) 0.0438(13) Uani 1 1 d .
H10 H 1.2351 0.0097 0.8223 0.053 Uiso 1 1 calc R
C11 C 1.2986(6) 0.0325(5) 0.9999(4) 0.069(2) Uani 1 1 d .
H11A H 1.3576 0.0293 0.9928 0.083 Uiso 1 1 calc R
H11B H 1.2715 0.0897 0.9817 0.083 Uiso 1 1 calc R
C12 C 1.4008(4) -0.0256(4) 1.1616(4) 0.0461(14) Uani 1 1 d .
H12 H 1.4479 -0.0528 1.1503 0.055 Uiso 1 1 calc R
C13 C 1.3195(5) 0.0201(4) 1.2295(4) 0.0498(15) Uani 1 1 d .
H13 H 1.3002 0.0305 1.2749 0.060 Uiso 1 1 calc R
C14 C 1.2730(5) 0.0484(5) 1.1411(5) 0.0626(19) Uani 1 1 d .
H14 H 1.2161 0.0814 1.1145 0.075 Uiso 1 1 calc R
C15 C 0.6782(3) 0.1331(3) 0.6227(3) 0.0277(10) Uani 1 1 d .
C16 C 0.7195(3) 0.1855(3) 0.7101(3) 0.0285(10) Uani 1 1 d .
C17 C 0.6608(4) 0.2463(3) 0.7206(3) 0.0358(12) Uani 1 1 d .
H17 H 0.5946 0.2491 0.6773 0.043 Uiso 1 1 calc R
C18 C 0.6989(4) 0.3037(3) 0.7949(4) 0.0365(12) Uani 1 1 d .
H18 H 0.6575 0.3446 0.7994 0.044 Uiso 1 1 calc R
C19 C 0.7950(3) 0.3017(3) 0.8613(3) 0.0254(10) Uani 1 1 d .
C20 C 0.8588(3) 0.2381(3) 0.8563(3) 0.0295(10) Uani 1 1 d .
C21 C 0.8201(4) 0.1783(3) 0.7797(3) 0.0301(11) Uani 1 1 d .
C22 C 0.8824(4) 0.1138(4) 0.7753(4) 0.0494(15) Uani 1 1 d .
H22 H 0.8573 0.0744 0.7267 0.059 Uiso 1 1 calc R
C23 C 0.9785(5) 0.1081(5) 0.8410(5) 0.067(2) Uani 1 1 d .
H23 H 1.0179 0.0639 0.8388 0.081 Uiso 1 1 calc R
C24 C 1.0169(5) 0.1698(5) 0.9116(5) 0.073(2) Uani 1 1 d .
H24 H 1.0836 0.1690 0.9535 0.088 Uiso 1 1 calc R
C25 C 0.9589(4) 0.2313(4) 0.9203(4) 0.0431(14) Uani 1 1 d .
H25 H 0.9862 0.2696 0.9699 0.052 Uiso 1 1 calc R
C26 C 0.8282(3) 0.3697(3) 0.9375(3) 0.0310(11) Uani 1 1 d .
C27 C 0.3255(3) 0.1192(3) 0.6604(3) 0.0266(10) Uani 1 1 d .
C28 C 0.2776(3) 0.1804(3) 0.6984(3) 0.0242(9) Uani 1 1 d .
C29 C 0.3114(4) 0.1815(3) 0.7920(3) 0.0315(11) Uani 1 1 d .
H29 H 0.3638 0.1463 0.8297 0.038 Uiso 1 1 calc R
C30 C 0.2691(4) 0.2347(3) 0.8331(3) 0.0315(11) Uani 1 1 d .
H30 H 0.2947 0.2353 0.8975 0.038 Uiso 1 1 calc R
C31 C 0.1901(3) 0.2861(3) 0.7790(3) 0.0287(10) Uani 1 1 d .
C32 C 0.1547(4) 0.3460(3) 0.8301(3) 0.0292(11) Uani 1 1 d .
C33 C 0.1519(3) 0.2857(3) 0.6804(3) 0.0280(10) Uani 1 1 d .
C34 C 0.0719(4) 0.3400(4) 0.6205(4) 0.0439(14) Uani 1 1 d .
H34 H 0.0422 0.3756 0.6458 0.053 Uiso 1 1 calc R
C35 C 0.0398(5) 0.3399(4) 0.5284(4) 0.0582(18) Uani 1 1 d .
H35 H -0.0141 0.3737 0.4907 0.070 Uiso 1 1 calc R
C36 C 0.0856(4) 0.2897(4) 0.4865(4) 0.0512(15) Uani 1 1 d .
H36 H 0.0639 0.2920 0.4226 0.061 Uiso 1 1 calc R
C37 C 0.1624(4) 0.2383(3) 0.5426(3) 0.0364(12) Uani 1 1 d .
H37 H 0.1930 0.2054 0.5160 0.044 Uiso 1 1 calc R
C38 C 0.1967(3) 0.2333(3) 0.6392(3) 0.0256(10) Uani 1 1 d .
O1 O 0.5913(2) 0.1034(2) 0.5894(2) 0.0317(8) Uani 1 1 d .
O2 O 0.7297(2) 0.1239(2) 0.5832(2) 0.0347(8) Uani 1 1 d .
O9 O 0.4378(2) -0.0386(2) 0.5794(2) 0.0262(7) Uani 1 1 d .
O3 O 0.4174(2) 0.1209(2) 0.6970(2) 0.0368(8) Uani 1 1 d .
O1W O 0.8407(9) 0.2800(5) 0.5906(8) 0.078(3) Uani 0.50 1 d P
O4 O 0.2704(3) 0.0696(2) 0.5977(2) 0.0391(9) Uani 1 1 d .
O5 O 0.2220(2) 0.3783(2) 0.9017(2) 0.0372(8) Uani 1 1 d .
O6 O 0.0655(3) 0.3580(3) 0.8018(3) 0.0477(10) Uani 1 1 d .
O7 O 0.9006(3) 0.3517(2) 1.0168(3) 0.0420(9) Uani 1 1 d .
O8 O 0.7779(3) 0.4349(2) 0.9207(2) 0.0385(9) Uani 1 1 d .
Co1 Co 0.49339(5) 0.07830(5) 0.63431(5) 0.0299(2) Uani 1 1 d .
Co2 Co 0.72478(5) 0.02767(4) 0.48985(5) 0.01857(18) Uani 1 1 d .
N1 N 0.8778(3) 0.0299(3) 0.5551(3) 0.0282(9) Uani 1 1 d .
N2 N 1.0288(3) -0.0190(3) 0.6264(3) 0.0358(10) Uani 1 1 d .
N3 N 1.3252(4) 0.0196(3) 1.0974(3) 0.0485(12) Uani 1 1 d .
N4 N 1.4002(3) -0.0267(3) 1.2417(3) 0.0368(10) Uani 1 1 d .
Ca1 Ca 0.5000 0.0000 0.5000 0.0430(18) Uani 0.20 2 d SP

loop_
_atom_site_aniso_label
_atom_site_aniso_U_11
_atom_site_aniso_U_22
_atom_site_aniso_U_33
_atom_site_aniso_U_23
_atom_site_aniso_U_13
_atom_site_aniso_U_12
C1 0.041(3) 0.032(3) 0.082(5) 0.019(3) 0.012(3) -0.006(3)
C2 0.031(3) 0.077(5) 0.078(5) 0.024(4) 0.013(3) -0.015(3)
C3 0.024(3) 0.036(3) 0.046(3) -0.005(2) 0.009(2) 0.001(2)
C4 0.031(3) 0.072(4) 0.043(3) -0.006(3) 0.010(3) 0.019(3)
C5 0.026(2) 0.046(3) 0.043(3) 0.003(3) 0.011(2) 0.011(2)
C6 0.036(3) 0.053(4) 0.059(4) -0.006(3) 0.013(3) -0.003(3)
C7 0.048(4) 0.058(4) 0.063(4) 0.011(3) 0.020(3) -0.008(3)
C8 0.054(4) 0.056(4) 0.044(4) 0.013(3) 0.016(3) -0.010(3)
C9 0.048(3) 0.054(4) 0.033(3) 0.007(3) 0.007(3) -0.007(3)
C10 0.043(3) 0.049(3) 0.035(3) 0.007(3) 0.015(3) -0.003(3)
C11 0.078(5) 0.081(5) 0.032(3) 0.012(3) 0.014(3) -0.028(4)
C12 0.045(3) 0.053(4) 0.040(3) 0.000(3) 0.019(3) -0.007(3)
C13 0.058(4) 0.053(4) 0.040(3) 0.005(3) 0.024(3) 0.013(3)
C14 0.059(4) 0.070(5) 0.056(4) 0.019(3) 0.024(3) 0.026(3)
C15 0.030(2) 0.024(2) 0.029(3) -0.005(2) 0.013(2) 0.003(2)
C16 0.034(3) 0.027(2) 0.030(3) -0.007(2) 0.019(2) 0.001(2)
C17 0.027(3) 0.041(3) 0.035(3) -0.014(2) 0.011(2) 0.004(2)
C18 0.035(3) 0.038(3) 0.040(3) -0.016(2) 0.020(2) 0.006(2)
C19 0.029(2) 0.024(2) 0.026(2) -0.0061(19) 0.015(2) -0.0038(19)
C20 0.032(2) 0.031(3) 0.027(3) -0.005(2) 0.016(2) 0.002(2)
C21 0.034(3) 0.027(3) 0.028(3) -0.006(2) 0.014(2) 0.006(2)
C22 0.052(3) 0.047(3) 0.038(3) -0.018(3) 0.012(3) 0.018(3)
C23 0.047(3) 0.080(5) 0.055(4) -0.019(4) 0.008(3) 0.038(3)
C24 0.038(3) 0.099(6) 0.057(4) -0.032(4) 0.001(3) 0.028(4)
C25 0.035(3) 0.048(3) 0.036(3) -0.015(3) 0.008(2) 0.007(2)
C26 0.028(2) 0.029(3) 0.037(3) -0.014(2) 0.017(2) -0.005(2)
C27 0.034(3) 0.026(2) 0.026(2) -0.003(2) 0.019(2) 0.003(2)
C28 0.026(2) 0.025(2) 0.025(2) -0.0045(19) 0.0141(19) -0.0009(19)
C29 0.036(3) 0.028(3) 0.029(3) -0.003(2) 0.014(2) 0.007(2)
C30 0.040(3) 0.034(3) 0.021(2) -0.003(2) 0.014(2) 0.004(2)
C31 0.033(2) 0.027(2) 0.032(3) -0.009(2) 0.020(2) -0.004(2)
C32 0.037(3) 0.027(2) 0.032(3) -0.010(2) 0.022(2) -0.001(2)
C33 0.026(2) 0.031(3) 0.029(3) -0.009(2) 0.014(2) -0.001(2)
C34 0.041(3) 0.051(3) 0.036(3) -0.009(3) 0.015(3) 0.014(3)
C35 0.056(4) 0.071(4) 0.035(3) -0.002(3) 0.011(3) 0.031(3)
C36 0.058(4) 0.059(4) 0.033(3) -0.002(3) 0.018(3) 0.012(3)
C37 0.044(3) 0.039(3) 0.028(3) -0.004(2) 0.019(2) 0.006(2)
C38 0.026(2) 0.025(2) 0.028(2) -0.0079(19) 0.014(2) -0.0012(19)
O1 0.0306(18) 0.0358(19) 0.0314(18) -0.0106(15) 0.0167(15) -0.0027(15)
O2 0.0374(19) 0.039(2) 0.036(2) -0.0128(16) 0.0247(17) -0.0043(16)
O9 0.0268(16) 0.0284(17) 0.0234(16) 0.0035(13) 0.0117(14) -0.0026(13)
O3 0.0305(18) 0.048(2) 0.034(2) -0.0066(16) 0.0165(16) 0.0085(16)
O1W 0.140(9) 0.019(4) 0.135(9) 0.010(5) 0.112(8) 0.005(5)
O4 0.041(2) 0.039(2) 0.041(2) -0.0217(17) 0.0220(17) -0.0041(16)
O5 0.0363(19) 0.039(2) 0.035(2) -0.0196(16) 0.0158(16) -0.0002(16)
O6 0.033(2) 0.062(3) 0.049(2) -0.027(2) 0.0202(18) 0.0009(18)
O7 0.0366(19) 0.043(2) 0.038(2) -0.0122(17) 0.0107(17) 0.0030(16)
O8 0.049(2) 0.0317(19) 0.032(2) -0.0090(15) 0.0167(17) 0.0089(16)
Co1 0.0307(4) 0.0321(4) 0.0294(4) -0.0009(3) 0.0163(3) 0.0003(3)
Co2 0.0231(4) 0.0171(3) 0.0179(3) 0.0012(3) 0.0117(3) 0.0009(3)
N1 0.027(2) 0.028(2) 0.030(2) -0.0022(17) 0.0146(17) -0.0033(17)
N2 0.024(2) 0.048(3) 0.035(2) 0.002(2) 0.0132(18) 0.0058(19)
N3 0.053(3) 0.056(3) 0.025(2) 0.005(2) 0.008(2) -0.001(2)
N4 0.036(2) 0.043(3) 0.030(2) -0.001(2) 0.0149(19) 0.001(2)
Ca1 0.046(4) 0.050(5) 0.040(4) 0.002(4) 0.026(4) 0.007(4)

loop_
_atom_type_symbol
_atom_type_description
_atom_type_scat_dispersion_real
_atom_type_scat_dispersion_imag
_atom_type_scat_source
C C 0.0181 0.0091 'International Tables Vol C Tables 4.2.6.8 and 6.1.1.4'
H H 0.0000 0.0000 'International Tables Vol C Tables 4.2.6.8 and 6.1.1.4'
O O 0.0492 0.0322 'International Tables Vol C Tables 4.2.6.8 and 6.1.1.4'
Co Co -2.3653 3.6143 'International Tables Vol C Tables 4.2.6.8 and 6.1.1.4'
N N 0.0311 0.0180 'International Tables Vol C Tables 4.2.6.8 and 6.1.1.4'
Ca Ca 0.3641 1.2855 'International Tables Vol C Tables 4.2.6.8 and 6.1.1.4'

loop_
_geom_angle_atom_site_label_1
_geom_angle_atom_site_label_2
_geom_angle_atom_site_label_3
_geom_angle
_geom_angle_site_symmetry_1
_geom_angle_site_symmetry_3
C2 C1 N1 108.6(5) . .
C2 C1 H1 125.7 . .
N1 C1 H1 125.7 . .
N2 C2 C1 107.7(5) . .
N2 C2 H2 126.1 . .
C1 C2 H2 126.1 . .
N1 C3 N2 112.5(5) . .
N1 C3 H3 123.7 . .
N2 C3 H3 123.7 . .
N2 C4 C5 110.6(4) . .
N2 C4 H4A 109.5 . .
C5 C4 H4A 109.5 . .
N2 C4 H4B 109.5 . .
C5 C4 H4B 109.5 . .
H4A C4 H4B 108.1 . .
C10 C5 C6 118.7(6) . .
C10 C5 C4 121.0(5) . .
C6 C5 C4 120.3(5) . .
C7 C6 C5 120.0(6) . .
C7 C6 H6 120.0 . .
C5 C6 H6 120.0 . .
C6 C7 C8 121.3(6) . .
C6 C7 H7 119.4 . .
C8 C7 H7 119.4 . .
C9 C8 C7 119.6(6) . .
C9 C8 H8 120.2 . .
C7 C8 H8 120.2 . .
C8 C9 C10 118.7(6) . .
C8 C9 C11 124.0(6) . .
C10 C9 C11 117.3(5) . .
C5 C10 C9 121.7(5) . .
C5 C10 H10 119.1 . .
C9 C10 H10 119.1 . .
N3 C11 C9 113.9(5) . .
N3 C11 H11A 108.8 . .
C9 C11 H11A 108.8 . .
N3 C11 H11B 108.8 . .
C9 C11 H11B 108.8 . .
H11A C11 H11B 107.7 . .
N4 C12 N3 111.9(5) . .
N4 C12 H12 124.0 . .
N3 C12 H12 124.0 . .
C14 C13 N4 108.7(5) . .
C14 C13 H13 125.6 . .
N4 C13 H13 125.6 . .
C13 C14 N3 107.3(5) . .
C13 C14 H14 126.3 . .
N3 C14 H14 126.3 . .
O2 C15 O1 122.6(4) . .
O2 C15 C16 117.6(4) . .
O1 C15 C16 119.7(4) . .
C17 C16 C21 119.2(4) . .
C17 C16 C15 118.8(4) . .
C21 C16 C15 121.8(4) . .
C16 C17 C18 121.1(4) . .
C16 C17 H17 119.5 . .
C18 C17 H17 119.5 . .
C19 C18 C17 122.1(4) . .
C19 C18 H18 118.9 . .
C17 C18 H18 118.9 . .
C18 C19 C20 119.5(4) . .
C18 C19 C26 116.9(4) . .
C20 C19 C26 123.5(4) . .
C25 C20 C19 123.9(4) . .
C25 C20 C21 117.2(4) . .
C19 C20 C21 118.8(4) . .
C22 C21 C16 121.7(4) . .
C22 C21 C20 119.1(4) . .
C16 C21 C20 119.2(4) . .
C23 C22 C21 121.4(5) . .
C23 C22 H22 119.3 . .
C21 C22 H22 119.3 . .
C22 C23 C24 118.9(5) . .
C22 C23 H23 120.5 . .
C24 C23 H23 120.5 . .
C25 C24 C23 121.6(6) . .
C25 C24 H24 119.2 . .
C23 C24 H24 119.2 . .
C24 C25 C20 121.5(5) . .
C24 C25 H25 119.2 . .
C20 C25 H25 119.2 . .
O8 C26 O7 124.6(4) . .
O8 C26 C19 117.2(4) . .
O7 C26 C19 117.8(4) . .
O8 C26 Ca1 83.3(3) . 2_656
O7 C26 Ca1 66.8(3) . 2_656
C19 C26 Ca1 129.0(3) . 2_656
O4 C27 O3 126.0(4) . .
O4 C27 C28 116.9(4) . .
O3 C27 C28 117.0(4) . .
C29 C28 C38 120.2(4) . .
C29 C28 C27 117.7(4) . .
C38 C28 C27 122.1(4) . .
C28 C29 C30 121.5(4) . .
C28 C29 H29 119.3 . .
C30 C29 H29 119.3 . .
C31 C30 C29 120.6(4) . .
C31 C30 H30 119.7 . .
C29 C30 H30 119.7 . .
C30 C31 C33 119.4(4) . .
C30 C31 C32 116.6(4) . .
C33 C31 C32 123.7(4) . .
O6 C32 O5 125.3(4) . .
O6 C32 C31 120.7(4) . .
O5 C32 C31 113.9(4) . .
C38 C33 C31 119.8(4) . .
C38 C33 C34 118.1(4) . .
C31 C33 C34 122.1(4) . .
C35 C34 C33 120.6(5) . .
C35 C34 H34 119.7 . .
C33 C34 H34 119.7 . .
C34 C35 C36 122.0(5) . .
C34 C35 H35 119.0 . .
C36 C35 H35 119.0 . .
C37 C36 C35 118.1(5) . .
C37 C36 H36 120.9 . .
C35 C36 H36 120.9 . .
C36 C37 C38 122.3(5) . .
C36 C37 H37 118.9 . .
C38 C37 H37 118.9 . .
C37 C38 C33 118.9(4) . .
C37 C38 C28 122.5(4) . .
C33 C38 C28 118.5(4) . .
C15 O1 Co1 137.7(3) . .
C15 O1 Ca1 140.5(3) . .
Co1 O1 Ca1 74.77(11) . .
C15 O2 Co2 129.6(3) . .
Ca1 O9 Co1 77.65(11) . .
Ca1 O9 Co2 114.39(14) . 3_656
Co1 O9 Co2 107.29(14) . 3_656
C27 O3 Co1 123.7(3) . .
C27 O4 Co2 140.8(3) . 3_656
C32 O5 Co2 133.0(3) . 4_566
C26 O7 Co1 135.2(3) . 4_666
C26 O7 Ca1 88.9(3) . 2_656
Co1 O7 Ca1 59.63(10) 4_666 2_656
C26 O8 Co2 129.8(3) . 2_656
O3 Co1 O1 147.86(15) . .
O3 Co1 O9 107.20(14) . .
O1 Co1 O9 104.47(13) . .
O3 Co1 N4 91.06(16) . 3_757
O1 Co1 N4 92.45(16) . 3_757
O9 Co1 N4 93.32(15) . 3_757
O3 Co1 O7 88.82(15) . 4_565
O1 Co1 O7 82.71(14) . 4_565
O9 Co1 O7 95.73(14) . 4_565
N4 Co1 O7 170.56(16) 3_757 4_565
O3 Co1 Ca1 150.25(10) . .
O1 Co1 Ca1 55.95(9) . .
O9 Co1 Ca1 51.05(8) . .
N4 Co1 Ca1 108.46(12) 3_757 .
O7 Co1 Ca1 75.53(12) 4_565 .
O5 Co2 O8 177.38(15) 4_665 2_646
O5 Co2 N1 89.53(15) 4_665 .
O8 Co2 N1 92.54(15) 2_646 .
O5 Co2 O4 92.18(16) 4_665 3_656
O8 Co2 O4 89.50(16) 2_646 3_656
N1 Co2 O4 88.06(15) . 3_656
O5 Co2 O2 88.62(15) 4_665 .
O8 Co2 O2 89.83(15) 2_646 .
N1 Co2 O2 88.34(14) . .
O4 Co2 O2 176.31(14) 3_656 .
O5 Co2 O9 86.67(12) 4_665 3_656
O8 Co2 O9 91.16(13) 2_646 3_656
N1 Co2 O9 174.65(14) . 3_656
O4 Co2 O9 95.83(13) 3_656 3_656
O2 Co2 O9 87.82(12) . 3_656
O5 Co2 Ca1 114.75(10) 4_665 .
O8 Co2 Ca1 62.80(10) 2_646 .
N1 Co2 Ca1 150.38(11) . .
O4 Co2 Ca1 106.68(10) 3_656 .
O2 Co2 Ca1 76.20(9) . .
O9 Co2 Ca1 31.11(8) 3_656 .
C3 N1 C1 105.3(4) . .
C3 N1 Co2 124.4(3) . .
C1 N1 Co2 130.3(4) . .
C3 N2 C2 105.8(5) . .
C3 N2 C4 126.7(5) . .
C2 N2 C4 127.5(5) . .
C12 N3 C14 105.9(5) . .
C12 N3 C11 128.2(6) . .
C14 N3 C11 125.8(6) . .
C12 N4 C13 106.1(5) . .
C12 N4 Co1 127.1(4) . 3_757
C13 N4 Co1 126.6(4) . 3_757
O9 Ca1 O9 180.0 . 3_656
O9 Ca1 O1 98.32(12) . .
O9 Ca1 O1 81.68(12) 3_656 .
O9 Ca1 O1 81.68(12) . 3_656
O9 Ca1 O1 98.32(12) 3_656 3_656
O1 Ca1 O1 180.00(12) . 3_656
O9 Ca1 Co1 51.30(9) . .
O9 Ca1 Co1 128.70(9) 3_656 .
O1 Ca1 Co1 49.28(8) . .
O1 Ca1 Co1 130.72(8) 3_656 .
O9 Ca1 Co1 128.70(9) . 3_656
O9 Ca1 Co1 51.30(9) 3_656 3_656
O1 Ca1 Co1 130.72(8) . 3_656
O1 Ca1 Co1 49.28(8) 3_656 3_656
Co1 Ca1 Co1 180.0 . 3_656
O9 Ca1 O7 75.19(12) . 4_565
O9 Ca1 O7 104.81(12) 3_656 4_565
O1 Ca1 O7 63.01(11) . 4_565
O1 Ca1 O7 116.99(11) 3_656 4_565
Co1 Ca1 O7 44.84(7) . 4_565
Co1 Ca1 O7 135.16(7) 3_656 4_565
O9 Ca1 O7 104.81(12) . 2_646
O9 Ca1 O7 75.19(12) 3_656 2_646
O1 Ca1 O7 116.99(11) . 2_646
O1 Ca1 O7 63.01(11) 3_656 2_646
Co1 Ca1 O7 135.16(7) . 2_646
Co1 Ca1 O7 44.84(7) 3_656 2_646
O7 Ca1 O7 180.0 4_565 2_646
O9 Ca1 C26 79.44(12) . 4_565
O9 Ca1 C26 100.56(12) 3_656 4_565
O1 Ca1 C26 85.38(13) . 4_565
O1 Ca1 C26 94.62(13) 3_656 4_565
Co1 Ca1 C26 66.17(10) . 4_565
Co1 Ca1 C26 113.83(10) 3_656 4_565
O7 Ca1 C26 24.32(12) 4_565 4_565
O7 Ca1 C26 155.68(12) 2_646 4_565
O9 Ca1 C26 100.56(12) . 2_646
O9 Ca1 C26 79.44(12) 3_656 2_646
O1 Ca1 C26 94.62(13) . 2_646
O1 Ca1 C26 85.38(13) 3_656 2_646
Co1 Ca1 C26 113.83(10) . 2_646
Co1 Ca1 C26 66.17(10) 3_656 2_646
O7 Ca1 C26 155.68(12) 4_565 2_646
O7 Ca1 C26 24.32(12) 2_646 2_646
C26 Ca1 C26 180.0 4_565 2_646
O9 Ca1 Co2 34.49(9) . 3_656
O9 Ca1 Co2 145.51(9) 3_656 3_656
O1 Ca1 Co2 113.24(8) . 3_656
O1 Ca1 Co2 66.76(8) 3_656 3_656
Co1 Ca1 Co2 65.69(2) . 3_656
Co1 Ca1 Co2 114.31(2) 3_656 3_656
O7 Ca1 Co2 61.19(7) 4_565 3_656
O7 Ca1 Co2 118.81(7) 2_646 3_656
C26 Ca1 Co2 52.92(9) 4_565 3_656
C26 Ca1 Co2 127.08(9) 2_646 3_656
O9 Ca1 Co2 145.51(9) . .
O9 Ca1 Co2 34.49(9) 3_656 .
O1 Ca1 Co2 66.76(8) . .
O1 Ca1 Co2 113.24(8) 3_656 .
Co1 Ca1 Co2 114.31(2) . .
Co1 Ca1 Co2 65.69(2) 3_656 .
O7 Ca1 Co2 118.81(7) 4_565 .
O7 Ca1 Co2 61.19(7) 2_646 .
C26 Ca1 Co2 127.08(9) 4_565 .
C26 Ca1 Co2 52.92(9) 2_646 .
Co2 Ca1 Co2 180.0 3_656 .

loop_
_geom_bond_atom_site_label_1
_geom_bond_atom_site_label_2
_geom_bond_distance
_geom_bond_site_symmetry_2
C1 C2 1.351(9) .
C1 N1 1.356(7) .
C1 H1 0.9300 .
C2 N2 1.343(8) .
C2 H2 0.9300 .
C3 N1 1.307(6) .
C3 N2 1.331(6) .
C3 H3 0.9300 .
C4 N2 1.448(7) .
C4 C5 1.509(8) .
C4 H4A 0.9700 .
C4 H4B 0.9700 .
C5 C10 1.369(8) .
C5 C6 1.385(8) .
C6 C7 1.367(9) .
C6 H6 0.9300 .
C7 C8 1.378(9) .
C7 H7 0.9300 .
C8 C9 1.376(8) .
C8 H8 0.9300 .
C9 C10 1.395(8) .
C9 C11 1.524(9) .
C10 H10 0.9300 .
C11 N3 1.453(7) .
C11 H11A 0.9700 .
C11 H11B 0.9700 .
C12 N4 1.307(7) .
C12 N3 1.343(8) .
C12 H12 0.9300 .
C13 C14 1.344(9) .
C13 N4 1.375(7) .
C13 H13 0.9300 .
C14 N3 1.375(8) .
C14 H14 0.9300 .
C15 O2 1.242(5) .
C15 O1 1.273(5) .
C15 C16 1.499(6) .
C16 C17 1.374(6) .
C16 C21 1.433(7) .
C17 C18 1.393(7) .
C17 H17 0.9300 .
C18 C19 1.365(7) .
C18 H18 0.9300 .
C19 C20 1.425(6) .
C19 C26 1.526(6) .
C20 C25 1.403(7) .
C20 C21 1.443(6) .
C21 C22 1.415(7) .
C22 C23 1.364(8) .
C22 H22 0.9300 .
C23 C24 1.400(9) .
C23 H23 0.9300 .
C24 C25 1.364(8) .
C24 H24 0.9300 .
C25 H25 0.9300 .
C26 O8 1.229(6) .
C26 O7 1.279(6) .
C26 Ca1 3.107(5) 2_656
C27 O4 1.244(6) .
C27 O3 1.254(6) .
C27 C28 1.503(6) .
C28 C29 1.359(6) .
C28 C38 1.427(6) .
C29 C30 1.404(6) .
C29 H29 0.9300 .
C30 C31 1.376(7) .
C30 H30 0.9300 .
C31 C33 1.425(7) .
C31 C32 1.512(6) .
C32 O6 1.243(6) .
C32 O5 1.246(6) .
C33 C38 1.424(6) .
C33 C34 1.436(7) .
C34 C35 1.338(8) .
C34 H34 0.9300 .
C35 C36 1.424(8) .
C35 H35 0.9300 .
C36 C37 1.366(8) .
C36 H36 0.9300 .
C37 C38 1.405(6) .
C37 H37 0.9300 .
O1 Co1 1.999(3) .
O1 Ca1 2.186(3) .
O2 Co2 2.110(3) .
O9 Ca1 2.026(3) .
O9 Co1 2.033(3) .
O9 Co2 2.221(3) 3_656
O3 Co1 1.993(3) .
O4 Co2 2.105(3) 3_656
O5 Co2 2.037(3) 4_566
O7 Co1 2.080(4) 4_666
O7 Ca1 2.857(4) 2_656
O8 Co2 2.065(3) 2_656
Co1 N4 2.074(4) 3_757
Co1 O7 2.080(4) 4_565
Co2 O5 2.037(3) 4_665
Co2 O8 2.065(3) 2_646
Co2 N1 2.084(4) .
Co2 O4 2.105(3) 3_656
Co2 O9 2.221(3) 3_656
N4 Co1 2.074(4) 3_757
Ca1 O9 2.026(3) 3_656
Ca1 O1 2.186(3) 3_656
Ca1 O7 2.857(4) 4_565
Ca1 O7 2.857(4) 2_646
